data_7214440
loop_
_publ_author_name
'Yuan, Shuai'
'Deng, Yong-Kai'
'Xuan, Wei-Min'
'Wang, Xing-Po'
'Wang, Su-Na'
'Dou, Jian-Min'
'Sun, Di'

_publ_section_title
;
 Spontaneous chiral resolution of a 3D (3,12)-connected MOF with an
 unprecedented ttt topology consisting of cubic [Cd4(\m3-OH)4] clusters
 and propeller-like ligands
;
_journal_issue 19
_journal_name_full CrystEngComm
_journal_page_first 3829
_journal_paper_doi 10.1039/c4ce00028e
_journal_volume 16
_journal_year 2014
_chemical_formula_moiety 'C27 H22 Cd N7 O,NO3,C2H6O,C3H7NO'
_chemical_formula_sum 'C32 H35 Cd N9 O6'
_chemical_formula_weight 754.09
_chemical_name_systematic
; 
 ? 
;
_space_group_IT_number 196
_symmetry_cell_setting cubic
_symmetry_space_group_name_Hall 'F 2 2 3'
_symmetry_space_group_name_H-M 'F 2 3'
_atom_sites_solution_hydrogens geom
_atom_sites_solution_primary direct
_atom_sites_solution_secondary difmap
_audit_creation_method SHELXL-97
_cell_angle_alpha 90.00
_cell_angle_beta 90.00
_cell_angle_gamma 90.00
_cell_formula_units_Z 16
_cell_length_a 25.704(3)
_cell_length_b 25.704(3)
_cell_length_c 25.704(3)
_cell_measurement_reflns_used 585
_cell_measurement_temperature 120(2)
_cell_measurement_theta_max 25.3
_cell_measurement_theta_min 4.25
_cell_volume 16983(3)
_computing_structure_refinement 'SHELXL-97 (Sheldrick, 1997)'
_computing_structure_solution 'SHELXS-97 (Sheldrick, 1990)'
_diffrn_ambient_temperature 120(2)
_diffrn_measured_fraction_theta_full 0.995
_diffrn_measured_fraction_theta_max 0.995
_diffrn_radiation_monochromator graphite
_diffrn_radiation_source 'fine-focus sealed tube'
_diffrn_radiation_type MoK\a
_diffrn_radiation_wavelength 0.71073
_diffrn_reflns_av_R_equivalents 0.0826
_diffrn_reflns_av_sigmaI/netI 0.0864
_diffrn_reflns_limit_h_max 13
_diffrn_reflns_limit_h_min -30
_diffrn_reflns_limit_k_max 26
_diffrn_reflns_limit_k_min -27
_diffrn_reflns_limit_l_max 27
_diffrn_reflns_limit_l_min -30
_diffrn_reflns_number 10189
_diffrn_reflns_theta_full 24.97
_diffrn_reflns_theta_max 24.97
_diffrn_reflns_theta_min 2.63
_exptl_absorpt_coefficient_mu 0.560
_exptl_absorpt_correction_T_max 0.9461
_exptl_absorpt_correction_T_min 0.9359
_exptl_absorpt_correction_type multi-scan
_exptl_absorpt_process_details SADABS
_exptl_crystal_colour colorless
_exptl_crystal_density_diffrn 1.180
_exptl_crystal_density_method 'not measured'
_exptl_crystal_description block
_exptl_crystal_F_000 6176
_exptl_crystal_size_max 0.12
_exptl_crystal_size_mid 0.10
_exptl_crystal_size_min 0.10
_platon_squeeze_details
;
Complex 1 has unusually large voids. 
The voids in the framework are filled with many disordered solvent
molecules and anions, which can not be located. Hence reflect on a high R(int)
value. In the refinement we used SQEEZE procedure 
(Spek, A.L. (2008) Utrecht University, Utrecht, 
The Netherlands) to remove solvent electron
density from voids which give a smaller final R(int) and R-value compared
with the original R(int) and R-value.
A main residual electron density of 1595 electrons/cell in 
cell-remaining voids where the residual electron density was 
tentatively assigned to 1 NO3-, 1 EtOH and 1 DMF molecules 
[1595/16 = 99 for per formula of 1; 98 = 40 (DMF) + 26 (EtOH) + 32 (NO3-)]. 
The numbers of and EtOH and DMF were also proved by the TGA and EA.
;
_refine_diff_density_max 0.514
_refine_diff_density_min -0.320
_refine_diff_density_rms 0.075
_refine_ls_abs_structure_details 'Flack H D (1983), Acta Cryst. A39, 876-881'
_refine_ls_abs_structure_Flack 0.04(8)
_refine_ls_extinction_method none
_refine_ls_goodness_of_fit_ref 0.836
_refine_ls_hydrogen_treatment constr
_refine_ls_matrix_type full
_refine_ls_number_parameters 109
_refine_ls_number_reflns 2402
_refine_ls_number_restraints 0
_refine_ls_restrained_S_all 0.836
_refine_ls_R_factor_all 0.0811
_refine_ls_R_factor_gt 0.0529
_refine_ls_shift/su_max 0.044
_refine_ls_shift/su_mean 0.010
_refine_ls_structure_factor_coef Fsqd
_refine_ls_weighting_details 'calc w=1/[\s^2^(Fo^2^)+(0.0780P)^2^+0.0000P] where P=(Fo^2^+2Fc^2^)/3'
_refine_ls_weighting_scheme calc
_refine_ls_wR_factor_gt 0.1259
_refine_ls_wR_factor_ref 0.1337
_reflns_number_gt 1364
_reflns_number_total 2402
_reflns_threshold_expression >2sigma(I)
_cod_data_source_file c4ce00028e2.cif
_cod_data_source_block p-Lambda
_cod_depositor_comments
;
The following automatic conversions were performed:

'_symmetry_cell_setting' value 'Cubic' changed to 'cubic' according
to
/usr/data/users/saulius/crontab/automatic-downloads/rss-feeds/RSC/lib/dictionaries/cif_core.dic
dictionary named 'cif_core.dic' version 2.4.2 from
2011-04-26.

'_exptl_absorpt_correction_type' value 'MULTI-SCAN'
changed to 'multi-scan' according to
/usr/data/users/saulius/crontab/automatic-downloads/rss-feeds/RSC/lib/dictionaries/cif_core.dic
dictionary named 'cif_core.dic' version 2.4.2 from
2011-04-26.

'_refine_ls_hydrogen_treatment' value 'CONSTR' changed
to 'constr' according to
/usr/data/users/saulius/crontab/automatic-downloads/rss-feeds/RSC/lib/dictionaries/cif_core.dic
dictionary named 'cif_core.dic' version 2.4.2 from 2011-04-26.

Automatic conversion script
Id: cif_fix_values 2281 2013-09-26 08:29:07Z andrius 
;
_cod_original_sg_symbol_H-M 'F23  '
_cod_database_code 7214440

loop_
_symmetry_equiv_pos_as_xyz
'x, y, z'
'-x, -y, z'
'-x, y, -z'
'x, -y, -z'
'z, x, y'
'z, -x, -y'
'-z, -x, y'
'-z, x, -y'
'y, z, x'
'-y, z, -x'
'y, -z, -x'
'-y, -z, x'
'x, y+1/2, z+1/2'
'-x, -y+1/2, z+1/2'
'-x, y+1/2, -z+1/2'
'x, -y+1/2, -z+1/2'
'z, x+1/2, y+1/2'
'z, -x+1/2, -y+1/2'
'-z, -x+1/2, y+1/2'
'-z, x+1/2, -y+1/2'
'y, z+1/2, x+1/2'
'-y, z+1/2, -x+1/2'
'y, -z+1/2, -x+1/2'
'-y, -z+1/2, x+1/2'
'x+1/2, y, z+1/2'
'-x+1/2, -y, z+1/2'
'-x+1/2, y, -z+1/2'
'x+1/2, -y, -z+1/2'
'z+1/2, x, y+1/2'
'z+1/2, -x, -y+1/2'
'-z+1/2, -x, y+1/2'
'-z+1/2, x, -y+1/2'
'y+1/2, z, x+1/2'
'-y+1/2, z, -x+1/2'
'y+1/2, -z, -x+1/2'
'-y+1/2, -z, x+1/2'
'x+1/2, y+1/2, z'
'-x+1/2, -y+1/2, z'
'-x+1/2, y+1/2, -z'
'x+1/2, -y+1/2, -z'
'z+1/2, x+1/2, y'
'z+1/2, -x+1/2, -y'
'-z+1/2, -x+1/2, y'
'-z+1/2, x+1/2, -y'
'y+1/2, z+1/2, x'
'-y+1/2, z+1/2, -x'
'y+1/2, -z+1/2, -x'
'-y+1/2, -z+1/2, x'

loop_
_atom_site_label
_atom_site_type_symbol
_atom_site_fract_x
_atom_site_fract_y
_atom_site_fract_z
_atom_site_U_iso_or_equiv
_atom_site_adp_type
_atom_site_occupancy
_atom_site_symmetry_multiplicity
_atom_site_calc_flag
_atom_site_refinement_flags
Cd1 Cd 0.199490(18) 0.800510(18) 0.300510(18) 0.0714(3) Uani 1 3 d S
O1 O 0.2022(2) 0.7022(2) 0.2978(2) 0.103(3) Uani 1 3 d S
H1 H 0.1802 0.6802 0.3198 0.124 Uiso 1 3 calc SR
N1 N 0.1971(3) 0.8035(2) 0.3917(2) 0.0870(17) Uani 1 1 d .
C1 C 0.2359(3) 0.8123(3) 0.4235(3) 0.079(2) Uani 1 1 d .
H1A H 0.2703 0.8148 0.4125 0.095 Uiso 1 1 calc R
N2 N 0.2212(3) 0.8175(2) 0.4745(2) 0.0868(18) Uani 1 1 d .
C2 C 0.1552(4) 0.8030(5) 0.4233(3) 0.131(3) Uani 1 1 d .
H2 H 0.1212 0.7999 0.4112 0.157 Uiso 1 1 calc R
C3 C 0.1667(4) 0.8070(6) 0.4709(4) 0.181(6) Uani 1 1 d .
H3 H 0.1438 0.8037 0.4987 0.217 Uiso 1 1 calc R
C4 C 0.2520(4) 0.8254(3) 0.5214(4) 0.101(3) Uani 1 1 d .
C7 C 0.3119(6) 0.8398(4) 0.6073(4) 0.142(4) Uani 1 1 d .
C8 C 0.3341(4) 0.8274(5) 0.5660(5) 0.138(4) Uani 1 1 d .
H8 H 0.3701 0.8240 0.5651 0.166 Uiso 1 1 calc R
C5 C 0.2291(4) 0.8342(4) 0.5692(4) 0.118(3) Uani 1 1 d .
H5 H 0.1931 0.8341 0.5727 0.141 Uiso 1 1 calc R
C6 C 0.2598(5) 0.8428(5) 0.6106(4) 0.158(5) Uani 1 1 d .
H6 H 0.2446 0.8511 0.6424 0.190 Uiso 1 1 calc R
C9 C 0.3024(4) 0.8179(4) 0.5176(4) 0.149(4) Uani 1 1 d .
H9 H 0.3178 0.8072 0.4866 0.179 Uiso 1 1 calc R
N3 N 0.3432(4) 0.8432(4) 0.6568(4) 0.158(7) Uani 1 3 d S

loop_
_atom_site_aniso_label
_atom_site_aniso_U_11
_atom_site_aniso_U_22
_atom_site_aniso_U_33
_atom_site_aniso_U_23
_atom_site_aniso_U_13
_atom_site_aniso_U_12
Cd1 0.0714(3) 0.0714(3) 0.0714(3) 0.0035(3) -0.0035(3) -0.0035(3)
O1 0.103(3) 0.103(3) 0.103(3) -0.050(6) -0.050(6) 0.050(6)
N1 0.076(3) 0.097(4) 0.088(4) 0.015(4) -0.013(4) -0.015(5)
C1 0.084(5) 0.064(5) 0.090(6) 0.000(4) -0.007(4) 0.011(4)
N2 0.087(4) 0.099(5) 0.074(4) -0.006(3) -0.010(3) 0.018(3)
C2 0.099(7) 0.214(10) 0.080(6) -0.009(7) -0.027(5) -0.006(7)
C3 0.102(8) 0.360(19) 0.079(7) -0.039(10) -0.004(5) -0.043(11)
C4 0.074(6) 0.117(7) 0.113(8) -0.023(5) -0.032(5) 0.012(4)
C7 0.167(12) 0.143(8) 0.116(8) -0.074(6) -0.044(8) 0.063(7)
C8 0.078(6) 0.201(11) 0.136(10) -0.003(8) 0.003(6) 0.021(7)
C5 0.103(6) 0.161(8) 0.089(6) -0.028(6) -0.039(5) 0.022(6)
C6 0.131(9) 0.248(14) 0.096(8) -0.061(8) -0.034(7) 0.068(9)
C9 0.108(8) 0.231(12) 0.109(7) -0.038(6) -0.028(7) 0.007(9)
N3 0.158(7) 0.158(7) 0.158(7) -0.101(8) -0.101(8) 0.101(8)

loop_
_atom_type_symbol
_atom_type_description
_atom_type_scat_dispersion_real
_atom_type_scat_dispersion_imag
_atom_type_scat_source
C C 0.0033 0.0016 'International Tables Vol C Tables 4.2.6.8 and 6.1.1.4'
H H 0.0000 0.0000 'International Tables Vol C Tables 4.2.6.8 and 6.1.1.4'
Cd Cd -0.8075 1.2024 'International Tables Vol C Tables 4.2.6.8 and 6.1.1.4'
N N 0.0061 0.0033 'International Tables Vol C Tables 4.2.6.8 and 6.1.1.4'
O O 0.0106 0.0060 'International Tables Vol C Tables 4.2.6.8 and 6.1.1.4'

loop_
_geom_angle_atom_site_label_1
_geom_angle_atom_site_label_2
_geom_angle_atom_site_label_3
_geom_angle
_geom_angle_site_symmetry_1
_geom_angle_site_symmetry_3
N1 Cd1 N1 86.6(2) . 22_655
N1 Cd1 N1 86.6(2) . 31_564
N1 Cd1 N1 86.6(2) 22_655 31_564
N1 Cd1 O1 93.1(2) . 38_565
N1 Cd1 O1 93.5(2) 22_655 38_565
N1 Cd1 O1 179.68(17) 31_564 38_565
N1 Cd1 O1 93.5(2) . .
N1 Cd1 O1 179.68(17) 22_655 .
N1 Cd1 O1 93.1(2) 31_564 .
O1 Cd1 O1 86.8(3) 38_565 .
N1 Cd1 O1 179.68(17) . 16_565
N1 Cd1 O1 93.1(2) 22_655 16_565
N1 Cd1 O1 93.5(2) 31_564 16_565
O1 Cd1 O1 86.8(3) 38_565 16_565
O1 Cd1 O1 86.8(3) . 16_565
Cd1 O1 Cd1 93.1(3) 38_565 .
Cd1 O1 Cd1 93.1(3) 38_565 16_565
Cd1 O1 Cd1 93.1(3) . 16_565
Cd1 O1 H1 123.0 38_565 .
Cd1 O1 H1 123.0 . .
Cd1 O1 H1 123.0 16_565 .
C1 N1 C2 103.6(6) . .
C1 N1 Cd1 127.6(6) . .
C2 N1 Cd1 128.3(5) . .
N1 C1 N2 113.9(7) . .
N1 C1 H1A 123.1 . .
N2 C1 H1A 123.1 . .
C1 N2 C3 100.9(6) . .
C1 N2 C4 131.0(7) . .
C3 N2 C4 127.7(7) . .
C3 C2 N1 113.1(8) . .
C3 C2 H2 123.4 . .
N1 C2 H2 123.4 . .
C2 C3 N2 108.0(9) . .
C2 C3 H3 126.0 . .
N2 C3 H3 126.0 . .
C9 C4 C5 120.6(8) . .
C9 C4 N2 117.0(9) . .
C5 C4 N2 122.0(8) . .
C8 C7 C6 121.7(10) . .
C8 C7 N3 119.3(12) . .
C6 C7 N3 118.3(11) . .
C7 C8 C9 119.9(9) . .
C7 C8 H8 120.1 . .
C9 C8 H8 120.1 . .
C6 C5 C4 118.9(9) . .
C6 C5 H5 120.5 . .
C4 C5 H5 120.6 . .
C7 C6 C5 121.6(10) . .
C7 C6 H6 119.2 . .
C5 C6 H6 119.2 . .
C4 C9 C8 116.6(9) . .
C4 C9 H9 121.7 . .
C8 C9 H9 121.7 . .
C7 N3 C7 117.9(4) 20_656 47_466
C7 N3 C7 117.9(4) 20_656 .
C7 N3 C7 117.9(4) 47_466 .

loop_
_geom_bond_atom_site_label_1
_geom_bond_atom_site_label_2
_geom_bond_distance
_geom_bond_site_symmetry_2
Cd1 N1 2.347(6) .
Cd1 N1 2.347(6) 22_655
Cd1 N1 2.347(6) 31_564
Cd1 O1 2.529(5) 38_565
Cd1 O1 2.529(5) .
Cd1 O1 2.529(5) 16_565
O1 Cd1 2.529(5) 38_565
O1 Cd1 2.529(5) 16_565
O1 H1 0.9800 .
N1 C1 1.308(8) .
N1 C2 1.350(10) .
C1 N2 1.371(8) .
C1 H1A 0.9300 .
N2 C3 1.430(10) .
N2 C4 1.454(10) .
C2 C3 1.265(10) .
C2 H2 0.9300 .
C3 H3 0.9300 .
C4 C9 1.314(12) .
C4 C5 1.381(12) .
C7 C8 1.245(12) .
C7 C6 1.344(14) .
C7 N3 1.508(10) .
C8 C9 1.508(12) .
C8 H8 0.9300 .
C5 C6 1.344(11) .
C5 H5 0.9300 .
C6 H6 0.9300 .
C9 H9 0.9300 .
N3 C7 1.508(10) 20_656
N3 C7 1.508(10) 47_466

loop_
_platon_squeeze_void_nr
_platon_squeeze_void_average_x
_platon_squeeze_void_average_y
_platon_squeeze_void_average_z
_platon_squeeze_void_volume
_platon_squeeze_void_count_electrons
_platon_squeeze_void_content
1 -0.054 -0.016 -0.005 8196 1485 ' '
2 0.250 0.250 0.250 100 85 ' '
3 0.250 0.750 0.750 100 85 ' '
4 0.750 0.250 0.750 100 85 ' '
5 0.750 0.750 0.250 100 85 ' '
